data_9004702
loop_
_publ_author_name
'Burns, P. C.'
'Deely, K. M.'

_publ_section_title
;
 A topologically novel sheet of uranyl pentagonal bipyramids
 in the structure of Na[(UO2)4O2(OH)5](H2O)2
;
_journal_name_full 'The Canadian Mineralogist'
_journal_page_first 1579
_journal_page_last 1586
_journal_paper_doi 10.2113/gscanmin.40.6.1579
_journal_volume 40
_journal_year 2002
_chemical_formula_structural Na[(UO2)4O2(OH)5](H2O)2
_chemical_formula_sum 'H9 Na O17 U4'
_space_group_IT_number 2
_symmetry_space_group_name_Hall '-P 1'
_symmetry_space_group_name_H-M 'P -1'
_cell_angle_alpha 80.398
_cell_angle_beta 87.492
_cell_angle_gamma 71.308
_cell_formula_units_Z 2
_cell_length_a 8.0746
_cell_length_b 8.4633
_cell_length_c 11.2191
_cell_volume 716.036
_database_code_amcsd 0005795
_exptl_crystal_density_diffrn 5.826
_cod_original_formula_sum 'Na U4 O17 H9'
_cod_database_code 9004702
_amcsd_formula_title Na[(UO2)4O2(OH)5](H2O)2

loop_
_space_group_symop_operation_xyz
x,y,z
-x,-y,-z

loop_
_atom_site_aniso_label
_atom_site_aniso_U_11
_atom_site_aniso_U_22
_atom_site_aniso_U_33
_atom_site_aniso_U_12
_atom_site_aniso_U_13
_atom_site_aniso_U_23
Na(1) 0.02100 0.02900 0.03400 -0.00100 -0.00500 -0.01100
U(1) 0.01500 0.01000 0.01000 -0.00300 0.00400 -0.00200
U(2) 0.01300 0.01100 0.01100 -0.00300 0.00200 -0.00300
U(3) 0.01300 0.01200 0.01100 -0.00500 0.00300 -0.00300
U(4) 0.01400 0.00900 0.01100 -0.00300 0.00400 -0.00300

loop_
_atom_site_label
_atom_site_fract_x
_atom_site_fract_y
_atom_site_fract_z
_atom_site_U_iso_or_equiv
_atom_site_type_symbol
_atom_site_attached_hydrogens
Na(1) 0.42200 0.98350 0.14180 0.02800 Na 0
U(1) 0.96160 0.87250 0.14500 0.01100 U 0
U(2) 0.68220 0.60540 0.42110 0.01200 U 0
U(3) 0.67410 0.06950 0.41690 0.01100 U 0
U(4) 0.94140 0.34010 0.13650 0.01100 U 0
O(1) 0.80980 0.03130 0.54880 0.02500 O 0
O(2) 0.74660 0.89690 0.09410 0.02200 O 0
O(3) 0.81510 0.50900 0.55370 0.01900 O 0
O(4) 0.16820 0.23440 0.15650 0.02300 O 0
O(5) 0.17800 0.83870 0.19550 0.01800 O 0
O(6) 0.70790 0.45080 0.10910 0.02000 O 0
O(7) 0.55620 0.69820 0.27960 0.02500 O 0
O(8) 0.55590 0.10650 0.27020 0.02300 O 0
O(9) 0.92070 0.13620 0.04360 0.01800 O 0
O(10) 0.58230 0.85080 0.48470 0.02100 O 0
O-H(11) 0.03510 0.58870 0.08740 0.01700 O 1
O-H(12) 0.56690 0.37830 0.42010 0.01500 O 1
O-H(13) 0.90450 0.10860 0.28260 0.01300 O 1
O-H(14) 0.91550 0.43890 0.31380 0.02000 O 1
O-H(15) 0.87360 0.78390 0.34730 0.01300 O 1
Wat(16) 0.48160 0.78540 0.00050 0.02800 O 2
Wat(17) 0.36770 0.47050 0.18900 0.02700 O 2

loop_
_cod_changelog_entry_id
_cod_changelog_entry_author
_cod_changelog_entry_date
_cod_changelog_entry_text
1
;cod-tools version 3.8.0
Id: cif_guess_AMCSD_atom_types 9581 2023-05-17 12:35:41Z saulius
;
2023-05-23T09:16:14+03:00
;Derived atom types and hydrogen counts
from atom names that follow the AMCSD naming convention
(Wat == water, O-H == hydroxyl).
;

loop_
_cod_related_entry_id
_cod_related_entry_database
_cod_related_entry_code
1 AMCSD 0005795
